data_9007985
loop_
_publ_author_name
'Ouerfelli, N.'
'Zid, M. F.'
'Jouini, T.'

_publ_section_title
;
 Compose a charpente bidimensionnelle K3Fe3(AsO4)4
;
_journal_name_full 'Acta Crystallographica, Section E'
_journal_page_first i67
_journal_page_last i69
_journal_paper_doi 10.1107/S1600536805008998
_journal_volume 61
_journal_year 2005
_chemical_formula_structural K3Fe3(AsO4)4
_chemical_formula_sum 'As4 Fe3 K3 O16'
_space_group_IT_number 64
_symmetry_space_group_name_Hall '-C 2ac 2'
_symmetry_space_group_name_H-M 'C m c e'
_cell_angle_alpha 90
_cell_angle_beta 90
_cell_angle_gamma 90
_cell_length_a 10.898
_cell_length_b 21.521
_cell_length_c 6.623
_cell_formula_units_Z 4
_cell_volume 1553.331
_exptl_crystal_density_diffrn 3.594
_cod_original_formula_sum 'K3 Fe3 As4 O16'
_cod_database_code 9007985

loop_
_symmetry_equiv_pos_as_xyz
x,y,z
1/2+x,1/2+y,z
x,1/2-y,1/2+z
1/2+x,-y,1/2+z
-x,1/2+y,1/2-z
1/2-x,+y,1/2-z
-x,y,z
1/2-x,1/2+y,z
x,-y,-z
1/2+x,1/2-y,-z
x,1/2+y,1/2-z
1/2+x,+y,1/2-z
-x,1/2-y,1/2+z
1/2-x,-y,1/2+z
-x,-y,-z
1/2-x,1/2-y,-z

loop_
_atom_site_aniso_label
_atom_site_aniso_U_11
_atom_site_aniso_U_22
_atom_site_aniso_U_33
_atom_site_aniso_U_12
_atom_site_aniso_U_13
_atom_site_aniso_U_23
K1 0.06000 0.04100 0.02500 0.00000 0.00000 -0.00200
K2 0.06000 0.04100 0.02500 0.00000 0.00000 -0.00200
K3 0.05000 0.04500 0.06200 -0.01700 0.01100 0.00500
K4 0.05000 0.04500 0.06200 -0.01700 0.01100 0.00500
K5 0.05000 0.04500 0.06200 -0.01700 0.01100 0.00500
K6 0.05000 0.04500 0.06200 -0.01700 0.01100 0.00500
Fe1 0.01560 0.02070 0.01680 0.00000 0.00000 0.00000
Fe2 0.01310 0.01600 0.01310 0.00000 -0.00080 0.00000
As1 0.00960 0.01180 0.01820 0.00000 0.00000 0.00340
As2 0.01060 0.00970 0.00560 0.00000 -0.00050 0.00000
O1 0.01300 0.01400 0.01500 0.00000 0.00000 0.00300
O2 0.00900 0.00900 0.01200 0.00200 -0.00200 -0.00100
O3 0.01500 0.01400 0.00900 -0.00600 -0.00200 0.00400
O4 0.01200 0.01900 0.02200 0.00100 -0.00300 -0.00500
O5 0.03800 0.02000 0.03600 0.00000 0.00000 0.01800

loop_
_atom_site_label
_atom_site_fract_x
_atom_site_fract_y
_atom_site_fract_z
_atom_site_occupancy
_atom_site_U_iso_or_equiv
K1 0.00000 0.16420 -0.42710 0.61400 0.04220
K2 0.22690 0.27000 0.12200 0.19300 0.04220
K3 -0.08700 0.18600 -0.42000 0.08700 0.05200
K4 0.25000 0.27150 0.25000 0.19900 0.05200
K5 0.25000 0.25000 0.00000 0.09100 0.05200
K6 0.00000 -0.04700 0.47800 0.03600 0.05200
Fe1 0.00000 0.00000 0.00000 1.00000 0.01770
Fe2 0.25000 0.08971 0.25000 1.00000 0.01410
As1 0.00000 0.15191 0.07045 1.00000 0.01320
As2 0.25000 -0.04411 0.25000 1.00000 0.00860
O1 0.00000 0.08700 -0.07120 1.00000 0.01420
O2 0.13770 0.01100 0.20590 1.00000 0.01000
O3 0.21420 -0.08820 0.44900 1.00000 0.01270
O4 0.12350 0.15060 0.22610 1.00000 0.01740
O5 0.00000 0.21390 -0.07580 1.00000 0.03100
